data_4312896
loop_
_publ_author_name
'Vadapalli Chandrasekhar'
'Arunachalampillai Athimoolam'
'Narreddula Dastagiri Reddy'
'Selvarajan Nagendran'
'Alexander Steiner'
'Stefano Zacchini'
'Raymond Butcher'

_publ_section_title
;
 Pendant Cyclodicarbaphosphazatriene-Containing Monomers and Polymers:
 Synthesis, Crystal Structures and Polymerization Behavior of
 [NC(NMe2)]2[NP(O-C6H4-p-C6H4-p-CHCH2)(X)], X = Cl, OCH2CF3, OC6H5,
 OC6H4-m-CH3, OC6H4-p-Br
;
_journal_name_full 'Inorganic Chemistry'
_journal_page_first 51
_journal_page_last 59
_journal_paper_doi 10.1021/ic025940u
_journal_volume 42
_journal_year 2003
_chemical_formula_sum 'C27 H30 N5 O2 P'
_chemical_formula_weight 487.52
_chemical_name_systematic
;
 ?
;
_space_group_IT_number 14
_symmetry_cell_setting monoclinic
_symmetry_space_group_name_Hall '-P 2ybc'
_symmetry_space_group_name_H-M 'P 1 21/c 1'
_atom_sites_solution_hydrogens geom
_atom_sites_solution_primary direct
_atom_sites_solution_secondary difmap
_audit_creation_method SHELXL-97
_cell_angle_alpha 90.00
_cell_angle_beta 93.10(3)
_cell_angle_gamma 90.00
_cell_formula_units_Z 4
_cell_length_a 21.473(4)
_cell_length_b 8.8677(18)
_cell_length_c 13.118(3)
_cell_measurement_temperature 293(2)
_cell_volume 2494.2(9)
_computing_structure_refinement 'SHELXL-97 (Sheldrick, 1997)'
_computing_structure_solution 'SHELXS-97 (Sheldrick, 1990)'
_diffrn_ambient_temperature 293(2)
_diffrn_measured_fraction_theta_full 0.900
_diffrn_measured_fraction_theta_max 0.900
_diffrn_radiation_monochromator graphite
_diffrn_radiation_source 'fine-focus sealed tube'
_diffrn_radiation_type MoK\a
_diffrn_radiation_wavelength 0.71073
_diffrn_reflns_av_R_equivalents 0.0255
_diffrn_reflns_av_sigmaI/netI 0.0312
_diffrn_reflns_limit_h_max 27
_diffrn_reflns_limit_h_min -11
_diffrn_reflns_limit_k_max 11
_diffrn_reflns_limit_k_min -11
_diffrn_reflns_limit_l_max 17
_diffrn_reflns_limit_l_min -17
_diffrn_reflns_number 14054
_diffrn_reflns_theta_full 28.25
_diffrn_reflns_theta_max 28.25
_diffrn_reflns_theta_min 1.90
_exptl_absorpt_coefficient_mu 0.145
_exptl_crystal_density_diffrn 1.298
_exptl_crystal_density_method 'not measured'
_exptl_crystal_F_000 1032
_refine_diff_density_max 1.650
_refine_diff_density_min -0.520
_refine_diff_density_rms 0.083
_refine_ls_extinction_method none
_refine_ls_goodness_of_fit_ref 1.078
_refine_ls_hydrogen_treatment mixed
_refine_ls_matrix_type full
_refine_ls_number_parameters 321
_refine_ls_number_reflns 5560
_refine_ls_number_restraints 0
_refine_ls_restrained_S_all 1.078
_refine_ls_R_factor_all 0.0905
_refine_ls_R_factor_gt 0.0770
_refine_ls_shift/su_max 0.001
_refine_ls_shift/su_mean 0.000
_refine_ls_structure_factor_coef Fsqd
_refine_ls_weighting_details 'calc w=1/[\s^2^(Fo^2^)+(0.1365P)^2^+2.2543P] where P=(Fo^2^+2Fc^2^)/3'
_refine_ls_weighting_scheme calc
_refine_ls_wR_factor_gt 0.2218
_refine_ls_wR_factor_ref 0.2359
_reflns_number_gt 4423
_reflns_number_total 5560
_reflns_threshold_expression >2sigma(I)
_cod_data_source_file ic025940u-2_s2_4.cif
_cod_data_source_block compd6
_cod_depositor_comments
;
The following automatic conversions were performed:

'_symmetry_cell_setting' value 'Monoclinic' changed to 'monoclinic'
according to the built-in table from CIF Core dictionary named
'cif_core.dic' version 2.4.1 from 2010-06-29.

Automatic conversion script
Id: cif_fix_values 1646 2011-03-28 12:23:43Z adriana 

2020-10-02
Z value and formula fixed to values more according to usual
chemical conventions.                 miguel
;
_cod_original_formula_weight 390.02
_cod_original_formula_units_Z 5
_cod_original_formula_sum 'C21.60 H24 N4 O1.60 P0.80'
_cod_database_code 4312896

loop_
_symmetry_equiv_pos_as_xyz
'x, y, z'
'-x, y+1/2, -z+1/2'
'-x, -y, -z'
'x, -y-1/2, z-1/2'

loop_
_atom_site_label
_atom_site_type_symbol
_atom_site_fract_x
_atom_site_fract_y
_atom_site_fract_z
_atom_site_U_iso_or_equiv
_atom_site_adp_type
_atom_site_occupancy
_atom_site_symmetry_multiplicity
_atom_site_calc_flag
_atom_site_refinement_flags
_atom_site_disorder_assembly
_atom_site_disorder_group
C1 C 0.17699(11) 0.6645(3) 0.9752(2) 0.0305(5) Uani 1 1 d . . .
C2 C 0.23422(11) 0.6819(3) 0.8313(2) 0.0299(5) Uani 1 1 d . . .
C3 C 0.29275(12) 0.3229(3) 1.01739(19) 0.0282(5) Uani 1 1 d . . .
C4 C 0.29278(11) 0.2222(3) 1.0971(2) 0.0307(5) Uani 1 1 d . . .
H4 H 0.2630 0.1462 1.0977 0.037 Uiso 1 1 calc R . .
C5 C 0.33782(11) 0.2351(3) 1.1767(2) 0.0298(5) Uani 1 1 d . . .
H5 H 0.3380 0.1665 1.2304 0.036 Uiso 1 1 calc R . .
C6 C 0.38286(11) 0.3492(3) 1.17780(19) 0.0263(5) Uani 1 1 d . . .
C7 C 0.38007(11) 0.4513(3) 1.09700(19) 0.0280(5) Uani 1 1 d . . .
H7 H 0.4088 0.5297 1.0968 0.034 Uiso 1 1 calc R . .
C8 C 0.33546(12) 0.4390(3) 1.0166(2) 0.0296(5) Uani 1 1 d . . .
H8 H 0.3344 0.5080 0.9632 0.036 Uiso 1 1 calc R . .
C9 C 0.43231(11) 0.3586(3) 1.26128(19) 0.0274(5) Uani 1 1 d . . .
C10 C 0.42716(12) 0.2837(3) 1.3535(2) 0.0331(6) Uani 1 1 d . . .
H10 H 0.3908 0.2307 1.3647 0.040 Uiso 1 1 calc R . .
C11 C 0.47455(13) 0.2856(3) 1.4292(2) 0.0355(6) Uani 1 1 d . . .
H11 H 0.4695 0.2337 1.4898 0.043 Uiso 1 1 calc R . .
C12 C 0.52959(12) 0.3639(3) 1.4161(2) 0.0327(6) Uani 1 1 d . . .
C13 C 0.53402(13) 0.4432(3) 1.3260(2) 0.0381(6) Uani 1 1 d . . .
H13 H 0.5697 0.4997 1.3163 0.046 Uiso 1 1 calc R . .
C14 C 0.48678(12) 0.4407(3) 1.2497(2) 0.0359(6) Uani 1 1 d . . .
H14 H 0.4915 0.4947 1.1899 0.043 Uiso 1 1 calc R . .
C15 C 0.58226(13) 0.3656(4) 1.4935(2) 0.0394(6) Uani 1 1 d . . .
H15 H 0.6151 0.4303 1.4812 0.047 Uiso 1 1 calc R . .
C16 C 0.58764(17) 0.2867(4) 1.5768(3) 0.0524(8) Uani 1 1 d . . .
H16A H 0.5561 0.2203 1.5929 0.063 Uiso 1 1 calc R . .
H16B H 0.6230 0.2966 1.6205 0.063 Uiso 1 1 calc R . .
C17 C 0.10944(14) 0.3535(4) 0.7657(2) 0.0414(7) Uani 1 1 d . . .
C18 C 0.10060(17) 0.2758(4) 0.6775(2) 0.0464(8) Uani 1 1 d . . .
H18 H 0.1294 0.2042 0.6584 0.056 Uiso 1 1 calc R . .
C19 C 0.04443(16) 0.3074(4) 0.6126(2) 0.0463(8) Uani 1 1 d . . .
C20 C 0.00607(17) 0.4131(4) 0.6467(3) 0.0492(8) Uani 1 1 d . . .
H20 H -0.0305 0.4308 0.6073 0.059 Uiso 1 1 calc R . .
C21 C 0.01484(17) 0.4952(5) 0.7311(3) 0.0561(9) Uani 1 1 d . . .
H21 H -0.0133 0.5703 0.7470 0.067 Uiso 1 1 calc R . .
C22 C 0.06750(15) 0.4654(4) 0.7949(3) 0.0492(8) Uani 1 1 d . . .
H22 H 0.0747 0.5184 0.8555 0.059 Uiso 1 1 calc R . .
C23 C 0.0360(2) 0.2181(5) 0.5185(3) 0.0616(10) Uani 1 1 d . . .
H23A H 0.0020 0.1488 0.5247 0.092 Uiso 1 1 calc R . .
H23B H 0.0735 0.1630 0.5075 0.092 Uiso 1 1 calc R . .
H23C H 0.0269 0.2843 0.4617 0.092 Uiso 1 1 calc R . .
C41 C 0.11790(14) 0.6647(4) 1.1298(2) 0.0419(7) Uani 1 1 d . . .
H41A H 0.0743 0.6898 1.1254 0.063 Uiso 1 1 calc R . .
H41B H 0.1360 0.6965 1.1948 0.063 Uiso 1 1 calc R . .
H41C H 0.1228 0.5577 1.1229 0.063 Uiso 1 1 calc R . .
C42 C 0.15167(15) 0.9039(3) 1.0560(3) 0.0428(7) Uani 1 1 d . . .
H42A H 0.1764 0.9325 1.1160 0.064 Uiso 1 1 calc R . .
H42B H 0.1103 0.9435 1.0598 0.064 Uiso 1 1 calc R . .
H42C H 0.1702 0.9437 0.9967 0.064 Uiso 1 1 calc R . .
C51 C 0.29790(13) 0.7198(4) 0.6835(2) 0.0393(6) Uani 1 1 d . . .
H51A H 0.2939 0.6121 0.6791 0.059 Uiso 1 1 calc R . .
H51B H 0.3410 0.7461 0.6967 0.059 Uiso 1 1 calc R . .
H51C H 0.2828 0.7644 0.6203 0.059 Uiso 1 1 calc R . .
C52 C 0.25931(16) 0.9386(3) 0.7784(3) 0.0466(8) Uani 1 1 d . . .
H52A H 0.2234 0.9652 0.8150 0.070 Uiso 1 1 calc R . .
H52B H 0.2566 0.9858 0.7124 0.070 Uiso 1 1 calc R . .
H52C H 0.2964 0.9723 0.8158 0.070 Uiso 1 1 calc R . .
N1 N 0.17323(10) 0.5121(2) 0.97833(17) 0.0315(5) Uani 1 1 d . . .
N2 N 0.20570(10) 0.7494(3) 0.90724(18) 0.0327(5) Uani 1 1 d . . .
N3 N 0.23866(10) 0.5325(2) 0.81227(17) 0.0304(5) Uani 1 1 d . . .
N4 N 0.14894(11) 0.7406(3) 1.04905(19) 0.0367(5) Uani 1 1 d . . .
N5 N 0.26165(11) 0.7755(3) 0.76599(19) 0.0361(5) Uani 1 1 d . . .
O1 O 0.24976(9) 0.2967(2) 0.93515(14) 0.0314(4) Uani 1 1 d . . .
O2 O 0.16041(9) 0.3094(2) 0.83107(14) 0.0334(4) Uani 1 1 d . . .
P1 P 0.20529(3) 0.42581(7) 0.88977(5) 0.0272(2) Uani 1 1 d . . .

loop_
_atom_site_aniso_label
_atom_site_aniso_U_11
_atom_site_aniso_U_22
_atom_site_aniso_U_33
_atom_site_aniso_U_23
_atom_site_aniso_U_13
_atom_site_aniso_U_12
C1 0.0265(11) 0.0271(12) 0.0375(14) -0.0025(10) -0.0012(10) 0.0025(9)
C2 0.0263(11) 0.0263(12) 0.0365(13) 0.0038(10) -0.0031(10) -0.0001(9)
C3 0.0304(12) 0.0234(11) 0.0305(12) -0.0028(9) 0.0001(9) 0.0060(9)
C4 0.0291(12) 0.0227(12) 0.0401(14) 0.0020(10) 0.0003(10) -0.0019(9)
C5 0.0306(12) 0.0244(12) 0.0346(13) 0.0034(10) 0.0025(10) 0.0002(9)
C6 0.0251(11) 0.0247(11) 0.0296(12) -0.0009(9) 0.0044(9) 0.0028(9)
C7 0.0286(12) 0.0249(11) 0.0307(13) 0.0008(9) 0.0052(10) -0.0017(9)
C8 0.0337(12) 0.0261(12) 0.0293(13) 0.0028(10) 0.0041(10) 0.0022(10)
C9 0.0270(11) 0.0254(12) 0.0303(12) -0.0010(10) 0.0042(9) 0.0025(9)
C10 0.0321(13) 0.0358(14) 0.0317(13) 0.0025(11) 0.0052(10) -0.0049(11)
C11 0.0399(14) 0.0381(15) 0.0287(13) 0.0026(11) 0.0030(11) -0.0016(11)
C12 0.0303(12) 0.0332(13) 0.0344(13) -0.0064(11) -0.0007(10) 0.0035(10)
C13 0.0286(13) 0.0419(15) 0.0437(16) 0.0024(12) 0.0017(11) -0.0074(11)
C14 0.0322(13) 0.0387(15) 0.0367(14) 0.0072(11) 0.0026(11) -0.0058(11)
C15 0.0325(13) 0.0436(16) 0.0418(15) -0.0072(13) -0.0019(11) 0.0035(12)
C16 0.0489(18) 0.059(2) 0.0477(18) -0.0007(16) -0.0144(14) 0.0024(16)
C17 0.0418(15) 0.0435(16) 0.0376(15) 0.0152(12) -0.0086(12) -0.0177(13)
C18 0.0574(18) 0.0365(16) 0.0444(17) 0.0085(13) -0.0064(14) -0.0130(14)
C19 0.0604(19) 0.0407(16) 0.0389(16) -0.0045(13) 0.0130(14) -0.0196(14)
C20 0.0472(17) 0.0441(18) 0.058(2) 0.0024(15) 0.0140(15) -0.0010(14)
C21 0.0501(19) 0.065(2) 0.053(2) 0.0007(17) 0.0042(15) 0.0102(17)
C22 0.0424(16) 0.060(2) 0.0454(18) 0.0108(15) 0.0032(13) -0.0003(15)
C23 0.071(2) 0.055(2) 0.058(2) -0.0073(17) -0.0121(19) 0.0036(18)
C41 0.0392(15) 0.0453(17) 0.0420(16) -0.0079(13) 0.0091(12) -0.0019(13)
C42 0.0439(16) 0.0296(14) 0.0548(19) -0.0098(13) 0.0030(14) 0.0060(12)
C51 0.0376(14) 0.0429(16) 0.0377(15) 0.0053(12) 0.0061(11) -0.0057(12)
C52 0.0462(17) 0.0290(14) 0.065(2) 0.0103(14) 0.0078(15) -0.0042(12)
N1 0.0349(11) 0.0255(11) 0.0343(12) 0.0012(9) 0.0048(9) 0.0014(9)
N2 0.0326(11) 0.0235(10) 0.0422(13) -0.0002(9) 0.0023(9) 0.0006(8)
N3 0.0324(11) 0.0264(11) 0.0324(11) 0.0011(9) 0.0024(9) 0.0008(9)
N4 0.0385(12) 0.0297(12) 0.0425(13) -0.0064(10) 0.0080(10) 0.0031(9)
N5 0.0353(11) 0.0293(12) 0.0440(13) 0.0072(10) 0.0056(10) -0.0017(9)
O1 0.0378(10) 0.0225(9) 0.0331(10) -0.0029(7) -0.0058(8) 0.0031(7)
O2 0.0379(10) 0.0285(9) 0.0330(10) 0.0018(7) -0.0066(8) -0.0038(7)
P1 0.0302(4) 0.0223(3) 0.0291(4) 0.0003(2) -0.0001(3) 0.0007(2)

loop_
_atom_type_symbol
_atom_type_description
_atom_type_scat_dispersion_real
_atom_type_scat_dispersion_imag
_atom_type_scat_source
C C 0.0033 0.0016 'International Tables Vol C Tables 4.2.6.8 and 6.1.1.4'
H H 0.0000 0.0000 'International Tables Vol C Tables 4.2.6.8 and 6.1.1.4'
N N 0.0061 0.0033 'International Tables Vol C Tables 4.2.6.8 and 6.1.1.4'
O O 0.0106 0.0060 'International Tables Vol C Tables 4.2.6.8 and 6.1.1.4'
P P 0.1023 0.0942 'International Tables Vol C Tables 4.2.6.8 and 6.1.1.4'

loop_
_geom_angle_atom_site_label_1
_geom_angle_atom_site_label_2
_geom_angle_atom_site_label_3
_geom_angle
_geom_angle_site_symmetry_1
_geom_angle_site_symmetry_3
_geom_angle_publ_flag
N2 C1 N4 115.8(2) . . ?
N2 C1 N1 127.6(2) . . ?
N4 C1 N1 116.6(2) . . ?
N2 C2 N5 115.4(2) . . ?
N2 C2 N3 128.0(2) . . ?
N5 C2 N3 116.6(2) . . ?
C4 C3 C8 121.2(2) . . ?
C4 C3 O1 116.8(2) . . ?
C8 C3 O1 121.9(2) . . ?
C3 C4 C5 119.3(2) . . ?
C4 C5 C6 121.3(2) . . ?
C7 C6 C5 117.5(2) . . ?
C7 C6 C9 121.6(2) . . ?
C5 C6 C9 120.9(2) . . ?
C8 C7 C6 121.7(2) . . ?
C3 C8 C7 118.9(2) . . ?
C10 C9 C14 116.8(2) . . ?
C10 C9 C6 121.8(2) . . ?
C14 C9 C6 121.3(2) . . ?
C11 C10 C9 121.9(2) . . ?
C10 C11 C12 121.0(3) . . ?
C13 C12 C11 117.3(2) . . ?
C13 C12 C15 119.8(3) . . ?
C11 C12 C15 122.9(3) . . ?
C12 C13 C14 121.8(2) . . ?
C13 C14 C9 121.1(3) . . ?
C16 C15 C12 127.1(3) . . ?
C18 C17 C22 122.0(3) . . ?
C18 C17 O2 116.6(3) . . ?
C22 C17 O2 121.2(3) . . ?
C17 C18 C19 118.2(3) . . ?
C20 C19 C18 116.2(3) . . ?
C20 C19 C23 127.4(4) . . ?
C18 C19 C23 116.4(3) . . ?
C21 C20 C19 126.8(4) . . ?
C20 C21 C22 118.0(4) . . ?
C21 C22 C17 118.7(3) . . ?
C1 N1 P1 115.61(19) . . ?
C2 N2 C1 119.3(2) . . ?
C2 N3 P1 115.27(19) . . ?
C1 N4 C41 122.3(2) . . ?
C1 N4 C42 121.7(3) . . ?
C41 N4 C42 115.9(2) . . ?
C2 N5 C51 122.2(2) . . ?
C2 N5 C52 121.4(3) . . ?
C51 N5 C52 116.3(2) . . ?
C3 O1 P1 121.87(15) . . ?
C17 O2 P1 123.16(18) . . ?
N1 P1 O2 113.29(12) . . ?
N1 P1 O1 110.54(11) . . ?
O2 P1 O1 92.87(10) . . ?
N1 P1 N3 114.32(12) . . ?
O2 P1 N3 111.17(11) . . ?
O1 P1 N3 112.78(11) . . ?

loop_
_geom_bond_atom_site_label_1
_geom_bond_atom_site_label_2
_geom_bond_distance
_geom_bond_site_symmetry_2
_geom_bond_publ_flag
C1 N2 1.343(3) . ?
C1 N4 1.348(3) . ?
C1 N1 1.355(3) . ?
C2 N2 1.339(3) . ?
C2 N5 1.351(3) . ?
C2 N3 1.352(3) . ?
C3 C4 1.375(4) . ?
C3 C8 1.380(4) . ?
C3 O1 1.401(3) . ?
C4 C5 1.389(4) . ?
C5 C6 1.399(3) . ?
C6 C7 1.393(3) . ?
C6 C9 1.486(3) . ?
C7 C8 1.390(4) . ?
C9 C10 1.390(4) . ?
C9 C14 1.393(4) . ?
C10 C11 1.382(4) . ?
C11 C12 1.389(4) . ?
C12 C13 1.383(4) . ?
C12 C15 1.479(4) . ?
C13 C14 1.385(4) . ?
C15 C16 1.297(5) . ?
C17 C18 1.351(5) . ?
C17 C22 1.407(5) . ?
C17 O2 1.409(3) . ?
C18 C19 1.465(5) . ?
C19 C20 1.340(5) . ?
C19 C23 1.470(5) . ?
C20 C21 1.329(5) . ?
C21 C22 1.395(5) . ?
C41 N4 1.448(4) . ?
C42 N4 1.452(4) . ?
C51 N5 1.453(4) . ?
C52 N5 1.457(4) . ?
N1 P1 1.580(2) . ?
N3 P1 1.588(2) . ?
O1 P1 1.5857(19) . ?
O2 P1 1.5835(19) . ?

loop_
_geom_torsion_atom_site_label_1
_geom_torsion_atom_site_label_2
_geom_torsion_atom_site_label_3
_geom_torsion_atom_site_label_4
_geom_torsion
_geom_torsion_site_symmetry_1
_geom_torsion_site_symmetry_2
_geom_torsion_site_symmetry_3
_geom_torsion_site_symmetry_4
_geom_torsion_publ_flag
C8 C3 C4 C5 -2.0(4) . . . . ?
O1 C3 C4 C5 174.7(2) . . . . ?
C3 C4 C5 C6 0.5(4) . . . . ?
C4 C5 C6 C7 1.3(4) . . . . ?
C4 C5 C6 C9 -177.6(2) . . . . ?
C5 C6 C7 C8 -1.6(4) . . . . ?
C9 C6 C7 C8 177.3(2) . . . . ?
C4 C3 C8 C7 1.6(4) . . . . ?
O1 C3 C8 C7 -174.8(2) . . . . ?
C6 C7 C8 C3 0.3(4) . . . . ?
C7 C6 C9 C10 163.7(2) . . . . ?
C5 C6 C9 C10 -17.4(4) . . . . ?
C7 C6 C9 C14 -17.7(4) . . . . ?
C5 C6 C9 C14 161.2(3) . . . . ?
C14 C9 C10 C11 -2.2(4) . . . . ?
C6 C9 C10 C11 176.4(2) . . . . ?
C9 C10 C11 C12 0.3(4) . . . . ?
C10 C11 C12 C13 2.0(4) . . . . ?
C10 C11 C12 C15 -178.2(3) . . . . ?
C11 C12 C13 C14 -2.4(4) . . . . ?
C15 C12 C13 C14 177.7(3) . . . . ?
C12 C13 C14 C9 0.5(5) . . . . ?
C10 C9 C14 C13 1.8(4) . . . . ?
C6 C9 C14 C13 -176.9(3) . . . . ?
C13 C12 C15 C16 -173.1(3) . . . . ?
C11 C12 C15 C16 7.0(5) . . . . ?
C22 C17 C18 C19 -1.8(4) . . . . ?
O2 C17 C18 C19 173.6(2) . . . . ?
C17 C18 C19 C20 0.3(4) . . . . ?
C17 C18 C19 C23 -178.7(3) . . . . ?
C18 C19 C20 C21 2.5(5) . . . . ?
C23 C19 C20 C21 -178.6(4) . . . . ?
C19 C20 C21 C22 -3.6(6) . . . . ?
C20 C21 C22 C17 1.8(5) . . . . ?
C18 C17 C22 C21 0.8(5) . . . . ?
O2 C17 C22 C21 -174.4(3) . . . . ?
N2 C1 N1 P1 -1.5(4) . . . . ?
N4 C1 N1 P1 178.81(18) . . . . ?
N5 C2 N2 C1 179.7(2) . . . . ?
N3 C2 N2 C1 -0.2(4) . . . . ?
N4 C1 N2 C2 -179.5(2) . . . . ?
N1 C1 N2 C2 0.8(4) . . . . ?
N2 C2 N3 P1 0.5(4) . . . . ?
N5 C2 N3 P1 -179.37(18) . . . . ?
N2 C1 N4 C41 -177.9(2) . . . . ?
N1 C1 N4 C41 1.9(4) . . . . ?
N2 C1 N4 C42 -2.0(4) . . . . ?
N1 C1 N4 C42 177.7(3) . . . . ?
N2 C2 N5 C51 175.9(2) . . . . ?
N3 C2 N5 C51 -4.2(4) . . . . ?
N2 C2 N5 C52 -0.5(4) . . . . ?
N3 C2 N5 C52 179.4(3) . . . . ?
C4 C3 O1 P1 130.4(2) . . . . ?
C8 C3 O1 P1 -53.0(3) . . . . ?
C18 C17 O2 P1 138.1(2) . . . . ?
C22 C17 O2 P1 -46.4(3) . . . . ?
C1 N1 P1 O2 -127.20(19) . . . . ?
C1 N1 P1 O1 130.12(19) . . . . ?
C1 N1 P1 N3 1.6(2) . . . . ?
C17 O2 P1 N1 70.4(2) . . . . ?
C17 O2 P1 O1 -175.8(2) . . . . ?
C17 O2 P1 N3 -60.0(2) . . . . ?
C3 O1 P1 N1 -47.6(2) . . . . ?
C3 O1 P1 O2 -163.8(2) . . . . ?
C3 O1 P1 N3 81.8(2) . . . . ?
C2 N3 P1 N1 -1.1(2) . . . . ?
C2 N3 P1 O2 128.69(19) . . . . ?
C2 N3 P1 O1 -128.55(19) . . . . ?
